data_2001692
loop_
_publ_author_name
'Zhu, Y.'

_publ_section_title
;
 Structure of 3-ferrocenyl-2-butenoic acid
;
_journal_issue 5
_journal_name_full 'Acta Crystallographica Section C'
_journal_page_first 931
_journal_page_last 932
_journal_paper_doi 10.1107/S0108270192006632
_journal_volume 49
_journal_year 1993
_chemical_formula_sum 'C14 H14 Fe O2'
_chemical_formula_weight 270.11
_symmetry_cell_setting monoclinic
_symmetry_space_group_name_Hall '-P 2ybc'
_symmetry_space_group_name_H-M 'P 1 21/c 1'
_cell_angle_alpha 90
_cell_angle_beta 102.31(3)
_cell_angle_gamma 90
_cell_formula_units_Z 4
_cell_length_a 11.813(4)
_cell_length_b 8.353(5)
_cell_length_c 12.297(4)
_cell_volume 1185.5(9)
_diffrn_radiation_type Mo
_diffrn_radiation_wavelength 0.71073
_exptl_absorpt_coefficient_mu 1.255
_exptl_crystal_density_diffrn 1.513
_exptl_crystal_F_000 560
_cod_data_source_file hh0554.cif
_cod_data_source_block hh0554_structure_1_of_1
_cod_original_cell_volume 1185.4
_cod_original_formula_sum 'C14 H14 Fe1 O2'
_cod_database_code 2001692

loop_
_atom_site_label
_atom_site_fract_x
_atom_site_fract_y
_atom_site_fract_z
Fe .69887(7) .16190(10) .42116(7)
O(1) 1.0530(4) .0840(7) .1362(4)
O(2) .9051(4) -.0748(7) .0664(4)
C(1) .9598(5) .0061(8) .1443(5)
C(2) .9295(5) .0248(8) .2527(5)
C(3) .8402(5) -.0390(7) .2854(5)
C(4) .7546(6) -.1499(9) .2141(6)
C(5) .8178(5) -.0025(8) .3956(5)
C(6) .8713(5) .1210(8) .4696(5)
C(7) .8223(6) .1193(9) .5631(5)
C(8) .7360(7) .0021(9) .5490(5)
C(9) .7333(6) -.0765(8) .4471(5)
C(10) .6220(7) .2569(9) .2708(6)
C(11) .6785(7) .3762(9) .3394(6)
C(12) .6272(9) .3800(10) .4314(7)
C(13) .5411(7) .2550(10) .4234(7)
C(14) .5393(6) .1820(10) .3220(6)
H(1)O 1.069(7) .080(10) .068(6)
H(2) .982(7) .090(10) .294(6)
H(4) .789(7) -.150(10) .144(6)
H(4)' .741(7) -.230(10) .250(6)
H(4)" .659(7) -.120(10) .215(6)
H(6) .927(6) .170(10) .459(6)
H(7) .854(7) .210(10) .616(6)
H(8) .664(7) -.020(10) .592(6)
H(9) .665(7) -.140(10) .397(6)
H(10) .652(7) .250(10) .207(6)
H(11) .746(7) .420(10) .332(6)
H(12) .632(7) .420(10) .472(6)
H(13) .485(7) .210(10) .470(6)
H(14) .480(7) .100(10) .302(6)

loop_
_geom_angle_atom_site_label_1
_geom_angle_atom_site_label_2
_geom_angle_atom_site_label_3
_geom_angle
O(1) C(1) O(2) 121.8(3)
C(1) C(2) C(3) 127.1(3)
C(4) C(3) C(5) 115.8(3)
O(1) C(1) C(2) 113.2(3)
C(2) C(3) C(4) 123.5(3)
C(3) C(5) C(6) 126.6(3)
O(2) C(1) C(2) 125.2(4)
C(2) C(3) C(5) 120.7(3)
C(3) C(5) C(9) 126.8(3)

loop_
_geom_bond_atom_site_label_1
_geom_bond_atom_site_label_2
_geom_bond_distance
O(1) C(1) 1.302(4)
C(2) C(3) 1.319(4)
O(2) C(1) 1.236(4)
C(3) C(4) 1.507(4)
C(1) C(2) 1.460(4)
C(3) C(5) 1.467(4)
